data_1529425
loop_
_publ_author_name
'Loughrey, Jonathan J.'
'Patmore, Nathan J.'
'Baldansuren, Amgalanbaatar'
'Fielding, Alistair J.'
'McInnes, Eric J. L.'
'Hardie, Michaele J.'
'Sproules, Stephen'
'Halcrow, Malcolm A.'

_publ_section_title
;
 Platinum(ii) complexes of mixed-valent radicals derived from
 cyclotricatechylene, a macrocyclic tris-dioxolene
;
_journal_issue 12
_journal_name_full 'Chem. Sci.'
_journal_page_first 6935
_journal_paper_doi 10.1039/C5SC02776D
_journal_volume 6
_journal_year 2015
_chemical_formula_moiety 'C99 H84 O6 P6 Pt3, H2 O, 8[C4 H9 N O]'
_chemical_formula_sum 'C131 H158 N8 O15 P6 Pt3'
_chemical_formula_weight 2855.74
_chemical_name_systematic
; 
Tris[(1,2-bis{diphenylphosphinoethane}platinum(II)]cyclotricatechylene
hydrate octakis-dimethylacetamide solvate
;
_space_group_IT_number 176
_symmetry_cell_setting hexagonal
_symmetry_space_group_name_Hall '-P 6c'
_symmetry_space_group_name_H-M 'P 63/m'
_atom_sites_solution_hydrogens geom
_atom_sites_solution_primary direct
_atom_sites_solution_secondary difmap
_audit_creation_method SHELXL-97
_cell_angle_alpha 90.00
_cell_angle_beta 90.00
_cell_angle_gamma 120.00
_cell_formula_units_Z 2
_cell_length_a 23.8013(6)
_cell_length_b 23.8013(6)
_cell_length_c 13.6022(5)
_cell_measurement_reflns_used 66070
_cell_measurement_temperature 173(2)
_cell_measurement_theta_max 27.49
_cell_measurement_theta_min 1.98
_cell_volume 6673.3(3)
_computing_cell_refinement 'CrystalClear-SM Expert 2.0 rc13 (Rigaku, 2009)'
_computing_data_collection 'CrystalClear-SM Expert 2.0 rc13 (Rigaku, 2009)'
_computing_data_reduction 'CrystalClear-SM Expert 2.0 rc13 (Rigaku, 2009)'
_computing_molecular_graphics 'XSEED (Barbour, 2001)'
_computing_publication_material 'local program'
_computing_structure_refinement 'SHELXL-97 (Sheldrick, 1997)'
_computing_structure_solution 'SHELXS-97 (Sheldrick, 1990)'
_diffrn_ambient_temperature 173(2)
_diffrn_detector_area_resol_mean 28.5714
_diffrn_measured_fraction_theta_full 0.996
_diffrn_measured_fraction_theta_max 0.996
_diffrn_measurement_device_type 'Rigaku Saturn CCD'
_diffrn_measurement_method 'profile data from \w scans'
_diffrn_radiation_monochromator silicon
_diffrn_radiation_source 'Diamond Light Source station I19'
_diffrn_radiation_type synchrotron
_diffrn_radiation_wavelength 0.69980
_diffrn_reflns_av_R_equivalents 0.0827
_diffrn_reflns_av_sigmaI/netI 0.0345
_diffrn_reflns_limit_h_max 30
_diffrn_reflns_limit_h_min -30
_diffrn_reflns_limit_k_max 30
_diffrn_reflns_limit_k_min -30
_diffrn_reflns_limit_l_max 15
_diffrn_reflns_limit_l_min -17
_diffrn_reflns_number 66070
_diffrn_reflns_theta_full 27.49
_diffrn_reflns_theta_max 27.49
_diffrn_reflns_theta_min 1.98
_diffrn_standards_decay_% 0
_diffrn_standards_interval_count 0
_diffrn_standards_interval_time 0
_diffrn_standards_number 0
_exptl_absorpt_coefficient_mu 3.270
_exptl_absorpt_correction_T_max 0.962
_exptl_absorpt_correction_T_min 0.813
_exptl_absorpt_correction_type multi-scan
_exptl_absorpt_process_details
;
SADABS (Sheldrick, 2002).  University of Gottingen, Germany.
;
_exptl_crystal_colour yellow
_exptl_crystal_density_diffrn 1.421
_exptl_crystal_density_method 'not measured'
_exptl_crystal_description fragment
_exptl_crystal_F_000 2888
_exptl_crystal_size_max 0.12
_exptl_crystal_size_mid 0.07
_exptl_crystal_size_min 0.05
_refine_diff_density_max 1.444
_refine_diff_density_min -1.296
_refine_diff_density_rms 0.194
_refine_ls_extinction_method none
_refine_ls_goodness_of_fit_ref 1.203
_refine_ls_hydrogen_treatment constr
_refine_ls_matrix_type full
_refine_ls_number_parameters 385
_refine_ls_number_reflns 5308
_refine_ls_number_restraints 0
_refine_ls_restrained_S_all 1.203
_refine_ls_R_factor_all 0.0828
_refine_ls_R_factor_gt 0.0803
_refine_ls_shift/su_max 0.000
_refine_ls_shift/su_mean 0.000
_refine_ls_structure_factor_coef Fsqd
_refine_ls_weighting_details 'calc w=1/[\s^2^(Fo^2^)+(0.0000P)^2^+151.4837P] where P=(Fo^2^+2Fc^2^)/3'
_refine_ls_weighting_scheme calc
_refine_ls_wR_factor_gt 0.1886
_refine_ls_wR_factor_ref 0.1897
_reflns_number_gt 5132
_reflns_number_total 5308
_reflns_threshold_expression >2sigma(I)
_cod_data_source_file c5sc02776d2.cif
_cod_data_source_block jjl95b
_cod_depositor_comments
;
The following automatic conversions were performed:

'_symmetry_cell_setting' value 'Hexagonal' changed to 'hexagonal'
according to
/usr/data/users/saulius/crontab/automatic-downloads/rss-feeds/RSC/lib/dictionaries/cif_core.dic
dictionary named 'cif_core.dic' version 2.4.2 from 2011-04-26.

Automatic conversion script
Id: cif_fix_values 3271 2015-04-21 07:52:19Z andrius 

 Adding full bibliography for 1529425--1529426.cif.
;
_cod_database_code 1529425

loop_
_symmetry_equiv_pos_as_xyz
'x, y, z'
'x-y, x, z+1/2'
'-y, x-y, z'
'-x, -y, z+1/2'
'-x+y, -x, z'
'y, -x+y, z+1/2'
'-x, -y, -z'
'-x+y, -x, -z-1/2'
'y, -x+y, -z'
'x, y, -z-1/2'
'x-y, x, -z'
'-y, x-y, -z-1/2'

loop_
_atom_site_label
_atom_site_type_symbol
_atom_site_fract_x
_atom_site_fract_y
_atom_site_fract_z
_atom_site_U_iso_or_equiv
_atom_site_adp_type
_atom_site_occupancy
_atom_site_symmetry_multiplicity
_atom_site_calc_flag
_atom_site_refinement_flags
_atom_site_disorder_group
Pt1 Pt 0.38855(3) 0.45978(3) 0.2500 0.03143(17) Uani 1 2 d S 1
P2 P 0.4722(2) 0.4628(3) 0.1733(4) 0.0314(10) Uani 0.50 1 d P 1
P3 P 0.3275(3) 0.3665(3) 0.1704(4) 0.0344(11) Uani 0.50 1 d P 1
O4 O 0.3129(7) 0.4590(6) 0.3222(11) 0.036(3) Uani 0.50 1 d P 1
O5 O 0.4423(6) 0.5449(7) 0.3254(11) 0.036(3) Uani 0.50 1 d P 1
C6 C 0.3190(9) 0.5772(9) 0.5015(15) 0.029(4) Uani 0.50 1 d P 1
C7 C 0.2962(9) 0.5210(9) 0.4420(13) 0.026(4) Uani 0.50 1 d P 1
H7 H 0.2514 0.4893 0.4446 0.031 Uiso 0.50 1 calc PR 1
C8 C 0.3366(8) 0.5101(8) 0.3795(14) 0.026(4) Uani 0.50 1 d P 1
C9 C 0.4038(8) 0.5560(9) 0.3809(14) 0.027(4) Uani 0.50 1 d P 1
C10 C 0.4266(8) 0.6109(8) 0.4407(13) 0.023(3) Uani 0.50 1 d P 1
H10 H 0.4716 0.6423 0.4391 0.028 Uiso 0.50 1 calc PR 1
C11 C 0.3867(8) 0.6215(8) 0.5017(14) 0.025(3) Uani 0.50 1 d P 1
C12 C 0.2694(9) 0.5843(9) 0.5628(13) 0.026(4) Uani 0.50 1 d P 1
H12A H 0.2915 0.6128 0.6197 0.031 Uiso 0.50 1 calc PR 1
H12B H 0.2367 0.5412 0.5883 0.031 Uiso 0.50 1 calc PR 1
C13 C 0.4422(9) 0.4058(10) 0.0714(15) 0.036(5) Uani 0.50 1 d P 1
H13A H 0.4319 0.4253 0.0149 0.043 Uiso 0.50 1 calc PR 1
H13B H 0.4759 0.3955 0.0505 0.043 Uiso 0.50 1 calc PR 1
C14 C 0.3819(10) 0.3443(11) 0.1031(17) 0.042(5) Uani 0.50 1 d P 1
H14A H 0.3939 0.3185 0.1463 0.050 Uiso 0.50 1 calc PR 1
H14B H 0.3592 0.3178 0.0448 0.050 Uiso 0.50 1 calc PR 1
C15 C 0.5327(6) 0.5387(5) 0.1214(9) 0.031(4) Uani 0.50 1 d PG 1
C16 C 0.5299(6) 0.5952(6) 0.1346(10) 0.042(5) Uani 0.50 1 d PG 1
H16 H 0.4965 0.5945 0.1737 0.051 Uiso 0.50 1 calc PR 1
C17 C 0.5759(8) 0.6526(5) 0.0905(12) 0.053(6) Uani 0.50 1 d PG 1
H17 H 0.5740 0.6912 0.0994 0.064 Uiso 0.50 1 calc PR 1
C18 C 0.6248(7) 0.6536(6) 0.0332(12) 0.056(6) Uani 0.50 1 d PG 1
H18 H 0.6563 0.6928 0.0031 0.067 Uiso 0.50 1 calc PR 1
C19 C 0.6276(6) 0.5971(7) 0.0201(10) 0.042(5) Uani 0.50 1 d PG 1
H19 H 0.6610 0.5978 -0.0190 0.051 Uiso 0.50 1 calc PR 1
C20 C 0.5816(7) 0.5397(6) 0.0642(10) 0.040(5) Uani 0.50 1 d PG 1
H20 H 0.5835 0.5011 0.0552 0.049 Uiso 0.50 1 calc PR 1
C21 C 0.5157(6) 0.4373(6) 0.2500 0.038(3) Uani 1 2 d SG 1
C22 C 0.5279(7) 0.4644(7) 0.3435(4) 0.047(5) Uani 0.50 1 d PG 1
H22 H 0.5137 0.4940 0.3608 0.056 Uiso 0.50 1 calc PR 1
C23 C 0.5610(8) 0.4483(8) 0.4119(5) 0.057(7) Uani 0.50 1 d PG 1
H23 H 0.5693 0.4668 0.4758 0.069 Uiso 0.50 1 calc PR 1
C24 C 0.5818(8) 0.4050(9) 0.3867(9) 0.056(7) Uani 0.50 1 d PG 1
H24 H 0.6044 0.3940 0.4334 0.067 Uiso 0.50 1 calc PR 1
C25 C 0.5696(9) 0.3779(8) 0.2931(10) 0.065(8) Uani 0.50 1 d PG 1
H25 H 0.5838 0.3484 0.2759 0.079 Uiso 0.50 1 calc PR 1
C26 C 0.5365(8) 0.3941(7) 0.2248(6) 0.055(8) Uani 0.50 1 d PG 1
H26 H 0.5282 0.3755 0.1609 0.066 Uiso 0.50 1 calc PR 1
C27 C 0.2717(7) 0.3691(7) 0.0796(10) 0.038(5) Uani 0.50 1 d PG 1
C28 C 0.2732(8) 0.4273(7) 0.0608(12) 0.055(6) Uani 0.50 1 d PG 1
H28 H 0.3024 0.4654 0.0961 0.066 Uiso 0.50 1 calc PR 1
C29 C 0.2322(9) 0.4299(8) -0.0094(13) 0.066(8) Uani 0.50 1 d PG 1
H29 H 0.2332 0.4696 -0.0222 0.079 Uiso 0.50 1 calc PR 1
C30 C 0.1895(8) 0.3742(10) -0.0610(12) 0.066(8) Uani 0.50 1 d PG 1
H30 H 0.1614 0.3759 -0.1090 0.079 Uiso 0.50 1 calc PR 1
C31 C 0.1879(7) 0.3160(8) -0.0423(12) 0.062(7) Uani 0.50 1 d PG 1
H31 H 0.1588 0.2780 -0.0775 0.074 Uiso 0.50 1 calc PR 1
C32 C 0.2290(8) 0.3135(6) 0.0280(12) 0.053(6) Uani 0.50 1 d PG 1
H32 H 0.2280 0.2737 0.0408 0.064 Uiso 0.50 1 calc PR 1
C33 C 0.2776(4) 0.2966(4) 0.2500 0.040(3) Uani 1 2 d SG 1
C34 C 0.2512(4) 0.3047(4) 0.3362(2) 0.040(5) Uani 0.50 1 d PG 1
H34 H 0.2597 0.3467 0.3550 0.048 Uiso 0.50 1 calc PR 1
C35 C 0.2123(5) 0.2514(4) 0.3951(5) 0.045(5) Uani 0.50 1 d PG 1
H35 H 0.1942 0.2570 0.4540 0.054 Uiso 0.50 1 calc PR 1
C36 C 0.1999(5) 0.1900(4) 0.3677(7) 0.060(7) Uani 0.50 1 d PG 1
H36 H 0.1733 0.1536 0.4079 0.072 Uiso 0.50 1 calc PR 1
C37 C 0.2264(4) 0.1819(3) 0.2814(6) 0.068(9) Uani 0.50 1 d PG 1
H37 H 0.2179 0.1399 0.2627 0.082 Uiso 0.50 1 calc PR 1
C38 C 0.2652(4) 0.2352(4) 0.2226(2) 0.050(8) Uani 0.50 1 d PG 1
H38 H 0.2833 0.2296 0.1637 0.059 Uiso 0.50 1 calc PR 1
C44 C 0.4625(5) 0.1614(5) 0.2172(14) 0.076(10) Uani 0.50 1 d PG .
H44A H 0.4764 0.1902 0.2746 0.114 Uiso 0.50 1 calc PR .
H44B H 0.4882 0.1854 0.1598 0.114 Uiso 0.50 1 calc PR .
H44C H 0.4690 0.1245 0.2301 0.114 Uiso 0.50 1 calc PR .
N42 N 0.3936(14) 0.1377(12) 0.198(2) 0.077(8) Uani 0.50 1 d P .
C43 C 0.3777(19) 0.1763(17) 0.124(3) 0.088(12) Uani 0.50 1 d P .
H43A H 0.3309 0.1601 0.1241 0.131 Uiso 0.50 1 calc PR .
H43B H 0.3912 0.1712 0.0579 0.131 Uiso 0.50 1 calc PR .
H43C H 0.4009 0.2223 0.1421 0.131 Uiso 0.50 1 calc PR .
C40 C 0.3442(15) 0.0831(12) 0.2500 0.107(10) Uani 1 2 d S .
C39 C 0.3653(14) 0.0466(14) 0.2970(19) 0.063(8) Uani 0.50 1 d P .
H39A H 0.3294 0.0122 0.3346 0.095 Uiso 0.50 1 calc PR .
H39B H 0.4007 0.0742 0.3419 0.095 Uiso 0.50 1 calc PR .
H39C H 0.3809 0.0271 0.2485 0.095 Uiso 1 2 calc SR .
O41 O 0.2876(5) 0.0640(4) 0.2028(6) 0.067(5) Uani 0.50 1 d PG .
C45 C 0.1566(11) 0.9633(7) 0.3611(19) 0.089(12) Uani 0.50 1 d PG .
H45A H 0.1462 0.9592 0.2908 0.133 Uiso 0.50 1 calc PR .
H45B H 0.1839 1.0092 0.3780 0.133 Uiso 0.50 1 calc PR .
H45C H 0.1165 0.9445 0.3996 0.133 Uiso 0.50 1 calc PR .
C46 C 0.1941(14) 0.9264(14) 0.385(2) 0.065(8) Uani 0.50 1 d P .
O47 O 0.2105(11) 0.9268(10) 0.4676(16) 0.081(7) Uani 0.50 1 d P .
N48 N 0.2027(19) 0.8968(19) 0.314(4) 0.065(11) Uani 0.50 1 d P .
C49 C 0.182(2) 0.897(3) 0.208(5) 0.09(2) Uani 0.50 1 d P .
H49A H 0.1927 0.8688 0.1682 0.134 Uiso 0.50 1 calc PR .
H49B H 0.2053 0.9409 0.1818 0.134 Uiso 0.50 1 calc PR .
H49C H 0.1353 0.8801 0.2054 0.134 Uiso 0.50 1 calc PR .
C50 C 0.2357(10) 0.8604(6) 0.3392(15) 0.074(9) Uani 0.50 1 d PG .
H50A H 0.2388 0.8382 0.2806 0.111 Uiso 0.50 1 calc PR .
H50B H 0.2110 0.8284 0.3902 0.111 Uiso 0.50 1 calc PR .
H50C H 0.2794 0.8905 0.3637 0.111 Uiso 0.50 1 calc PR .
O52 O 0.3333 0.6667 0.307(3) 0.079(11) Uani 0.50 3 d SP 2

loop_
_atom_site_aniso_label
_atom_site_aniso_U_11
_atom_site_aniso_U_22
_atom_site_aniso_U_33
_atom_site_aniso_U_23
_atom_site_aniso_U_13
_atom_site_aniso_U_12
Pt1 0.0336(3) 0.0337(3) 0.0322(3) 0.000 0.000 0.0207(2)
P2 0.035(3) 0.037(3) 0.029(3) -0.007(2) 0.001(2) 0.023(2)
P3 0.039(3) 0.041(3) 0.031(3) -0.008(2) -0.003(2) 0.025(2)
O4 0.036(7) 0.031(7) 0.042(8) -0.003(6) 0.009(6) 0.018(6)
O5 0.029(7) 0.039(7) 0.043(8) -0.016(7) 0.009(6) 0.020(6)
C6 0.029(9) 0.029(9) 0.032(10) 0.000(8) 0.000(8) 0.016(8)
C7 0.026(8) 0.031(9) 0.020(9) -0.003(7) -0.001(7) 0.013(7)
C8 0.028(9) 0.021(8) 0.029(9) 0.003(7) -0.001(7) 0.014(7)
C9 0.022(8) 0.036(10) 0.026(9) -0.001(8) 0.002(7) 0.017(7)
C10 0.017(7) 0.027(8) 0.026(9) -0.004(7) 0.003(7) 0.012(7)
C11 0.027(8) 0.027(8) 0.025(9) 0.001(7) -0.003(7) 0.016(7)
C12 0.031(9) 0.034(9) 0.014(8) 0.007(7) 0.004(7) 0.017(8)
C13 0.028(9) 0.054(12) 0.032(11) -0.007(9) 0.003(8) 0.025(9)
C14 0.042(12) 0.053(13) 0.034(12) -0.011(10) -0.001(9) 0.027(10)
C15 0.045(11) 0.045(11) 0.011(8) -0.012(8) -0.005(8) 0.028(9)
C16 0.051(13) 0.038(11) 0.039(12) -0.005(9) 0.003(10) 0.024(10)
C17 0.065(16) 0.055(14) 0.048(14) 0.003(12) 0.002(12) 0.035(13)
C18 0.044(13) 0.062(16) 0.052(16) 0.003(13) 0.004(12) 0.020(12)
C19 0.048(12) 0.051(13) 0.023(10) -0.005(9) 0.009(9) 0.022(10)
C20 0.035(10) 0.049(12) 0.047(13) -0.001(10) 0.009(10) 0.028(10)
C21 0.045(8) 0.041(8) 0.032(8) 0.000 0.000 0.024(7)
C22 0.052(13) 0.059(14) 0.043(13) -0.002(11) 0.005(11) 0.038(12)
C23 0.072(18) 0.062(16) 0.037(13) -0.002(12) 0.007(12) 0.033(14)
C24 0.10(2) 0.078(18) 0.013(10) -0.003(11) 0.000(11) 0.060(17)
C25 0.09(2) 0.09(2) 0.052(15) -0.016(14) 0.003(14) 0.068(18)
C26 0.081(16) 0.076(16) 0.040(19) 0.004(10) -0.001(11) 0.063(15)
C27 0.041(11) 0.053(13) 0.021(10) 0.000(9) 0.000(8) 0.025(10)
C28 0.064(16) 0.072(17) 0.045(14) -0.005(13) -0.014(12) 0.046(14)
C29 0.09(2) 0.10(2) 0.040(14) -0.001(15) -0.008(15) 0.07(2)
C30 0.054(17) 0.10(2) 0.051(17) -0.007(17) 0.006(14) 0.043(17)
C31 0.033(12) 0.09(2) 0.061(17) 0.004(16) 0.001(12) 0.032(13)
C32 0.057(15) 0.067(16) 0.034(12) -0.012(11) -0.009(11) 0.031(13)
C33 0.040(8) 0.026(7) 0.051(10) 0.000 0.000 0.015(6)
C34 0.027(9) 0.042(11) 0.046(13) -0.006(10) -0.007(9) 0.012(9)
C35 0.059(14) 0.041(12) 0.033(11) 0.002(10) -0.001(11) 0.024(11)
C36 0.064(16) 0.056(15) 0.065(18) 0.026(14) -0.003(14) 0.033(14)
C37 0.10(2) 0.036(12) 0.07(2) -0.002(10) 0.018(15) 0.033(14)
C38 0.056(13) 0.035(10) 0.06(2) -0.009(9) -0.001(10) 0.026(10)
C44 0.073(18) 0.074(19) 0.07(2) 0.017(14) 0.040(15) 0.031(15)
N42 0.10(2) 0.061(15) 0.076(17) -0.006(13) 0.010(15) 0.048(15)
C43 0.14(3) 0.10(3) 0.08(2) 0.04(2) 0.04(2) 0.10(3)
C40 0.09(2) 0.048(13) 0.16(3) 0.000 0.000 0.019(14)
C39 0.078(19) 0.064(17) 0.042(14) 0.021(13) 0.015(13) 0.031(15)
O41 0.041(9) 0.063(11) 0.087(14) 0.000(10) -0.002(9) 0.020(9)
C45 0.09(2) 0.060(18) 0.12(3) 0.01(2) 0.03(2) 0.043(18)
C46 0.062(17) 0.056(16) 0.050(16) -0.004(13) -0.021(14) 0.009(13)
O47 0.090(15) 0.063(13) 0.066(14) -0.022(11) -0.040(12) 0.021(11)
N48 0.05(2) 0.039(14) 0.09(3) -0.013(15) 0.012(18) 0.009(14)
C49 0.05(3) 0.10(3) 0.07(3) -0.01(2) 0.00(2) 0.00(2)
C50 0.09(2) 0.053(16) 0.08(2) 0.017(16) 0.005(19) 0.035(16)
O52 0.065(13) 0.065(13) 0.11(3) 0.000 0.000 0.032(6)

loop_
_atom_type_symbol
_atom_type_description
_atom_type_scat_dispersion_real
_atom_type_scat_dispersion_imag
_atom_type_scat_source
C C 0.0033 0.0016 'International Tables Vol C Tables 4.2.6.8 and 6.1.1.4'
H H 0.0000 0.0000 'International Tables Vol C Tables 4.2.6.8 and 6.1.1.4'
N N 0.0061 0.0033 'International Tables Vol C Tables 4.2.6.8 and 6.1.1.4'
O O 0.0106 0.0060 'International Tables Vol C Tables 4.2.6.8 and 6.1.1.4'
P P 0.1023 0.0942 'International Tables Vol C Tables 4.2.6.8 and 6.1.1.4'
Pt Pt -1.7033 8.3905 'International Tables Vol C Tables 4.2.6.8 and 6.1.1.4'

loop_
_geom_angle_atom_site_label_1
_geom_angle_atom_site_label_2
_geom_angle_atom_site_label_3
_geom_angle
_geom_angle_site_symmetry_1
_geom_angle_site_symmetry_3
O4 Pt1 O5 83.1(5) . .
O4 Pt1 P2 178.7(4) . .
O5 Pt1 P2 95.6(4) . .
O4 Pt1 P3 95.2(4) . .
O5 Pt1 P3 178.3(4) . .
P2 Pt1 P3 86.08(19) . .
C21 P2 C15 105.3(6) . .
C21 P2 C13 105.8(8) . .
C15 P2 C13 105.7(8) . .
C21 P2 Pt1 112.3(4) . .
C15 P2 Pt1 118.1(4) . .
C13 P2 Pt1 108.8(6) . .
C33 P3 C27 106.1(6) . .
C33 P3 C14 105.0(8) . .
C27 P3 C14 107.2(9) . .
C33 P3 Pt1 114.8(3) . .
C27 P3 Pt1 114.4(5) . .
C14 P3 Pt1 108.7(7) . .
C8 O4 Pt1 108.0(11) . .
C9 O5 Pt1 109.4(11) . .
C11 C6 C7 117.4(16) . .
C11 C6 C12 124.9(17) . .
C7 C6 C12 117.7(16) . .
C8 C7 C6 123.0(16) . .
C8 C7 H7 118.5 . .
C6 C7 H7 118.5 . .
O4 C8 C7 120.9(16) . .
O4 C8 C9 121.4(16) . .
C7 C8 C9 117.7(16) . .
O5 C9 C10 122.6(16) . .
O5 C9 C8 118.1(17) . .
C10 C9 C8 119.3(16) . .
C11 C10 C9 122.7(16) . .
C11 C10 H10 118.7 . .
C9 C10 H10 118.7 . .
C10 C11 C6 119.7(17) . .
C10 C11 C12 119.2(15) . 3_665
C6 C11 C12 120.8(16) . 3_665
C6 C12 C11 111.8(14) . 5_565
C6 C12 H12A 109.3 . .
C11 C12 H12A 109.3 5_565 .
C6 C12 H12B 109.3 . .
C11 C12 H12B 109.3 5_565 .
H12A C12 H12B 107.9 . .
C14 C13 P2 109.5(14) . .
C14 C13 H13A 109.8 . .
P2 C13 H13A 109.8 . .
C14 C13 H13B 109.8 . .
P2 C13 H13B 109.8 . .
H13A C13 H13B 108.2 . .
C13 C14 P3 109.0(15) . .
C13 C14 H14A 109.9 . .
P3 C14 H14A 109.9 . .
C13 C14 H14B 109.9 . .
P3 C14 H14B 109.9 . .
H14A C14 H14B 108.3 . .
C16 C15 C20 120.0 . .
C16 C15 P2 121.4(7) . .
C20 C15 P2 118.6(7) . .
C15 C16 C17 120.0 . .
C15 C16 H16 120.0 . .
C17 C16 H16 120.0 . .
C18 C17 C16 120.0 . .
C18 C17 H17 120.0 . .
C16 C17 H17 120.0 . .
C17 C18 C19 120.0 . .
C17 C18 H18 120.0 . .
C19 C18 H18 120.0 . .
C20 C19 C18 120.0 . .
C20 C19 H19 120.0 . .
C18 C19 H19 120.0 . .
C19 C20 C15 120.0 . .
C19 C20 H20 120.0 . .
C15 C20 H20 120.0 . .
C22 C21 C26 120.0 . .
C22 C21 P2 113.7(5) . .
C26 C21 P2 126.3(5) . .
C21 C22 C23 120.0 . .
C21 C22 H22 120.0 . .
C23 C22 H22 120.0 . .
C24 C23 C22 120.0 . .
C24 C23 H23 120.0 . .
C22 C23 H23 120.0 . .
C23 C24 C25 120.0 . .
C23 C24 H24 120.0 . .
C25 C24 H24 120.0 . .
C26 C25 C24 120.0 . .
C26 C25 H25 120.0 . .
C24 C25 H25 120.0 . .
C25 C26 C21 120.0 . .
C25 C26 H26 120.0 . .
C21 C26 H26 120.0 . .
C28 C27 C32 120.0 . .
C28 C27 P3 119.8(9) . .
C32 C27 P3 120.1(9) . .
C27 C28 C29 120.0 . .
C27 C28 H28 120.0 . .
C29 C28 H28 120.0 . .
C28 C29 C30 120.0 . .
C28 C29 H29 120.0 . .
C30 C29 H29 120.0 . .
C31 C30 C29 120.0 . .
C31 C30 H30 120.0 . .
C29 C30 H30 120.0 . .
C30 C31 C32 120.0 . .
C30 C31 H31 120.0 . .
C32 C31 H31 120.0 . .
C31 C32 C27 120.0 . .
C31 C32 H32 120.0 . .
C27 C32 H32 120.0 . .
C34 C33 C38 120.0 . .
C34 C33 P3 120.3(3) . .
C38 C33 P3 119.7(3) . .
C33 C34 C35 120.0 . .
C33 C34 H34 120.0 . .
C35 C34 H34 120.0 . .
C34 C35 C36 120.0 . .
C34 C35 H35 120.0 . .
C36 C35 H35 120.0 . .
C37 C36 C35 120.0 . .
C37 C36 H36 120.0 . .
C35 C36 H36 120.0 . .
C36 C37 C38 120.0 . .
C36 C37 H37 120.0 . .
C38 C37 H37 120.0 . .
C37 C38 C33 120.0 . .
C37 C38 H38 120.0 . .
C33 C38 H38 120.0 . .
N42 C44 H44A 109.5 . .
N42 C44 H44B 109.5 . .
H44A C44 H44B 109.5 . .
N42 C44 H44C 109.5 . .
H44A C44 H44C 109.5 . .
H44B C44 H44C 109.5 . .
C40 N42 C44 121(2) . .
C40 N42 C43 122(3) . .
C44 N42 C43 117(2) . .
N42 C43 H43A 109.5 . .
N42 C43 H43B 109.5 . .
H43A C43 H43B 109.5 . .
N42 C43 H43C 109.5 . .
H43A C43 H43C 109.5 . .
H43B C43 H43C 109.5 . .
O41 C40 C39 129(2) . .
O41 C40 N42 107.4(17) . .
C39 C40 N42 114(3) . .
C40 C39 H39A 109.5 . .
C40 C39 H39B 109.5 . .
H39A C39 H39B 109.5 . .
C40 C39 H39C 109.5 . .
H39A C39 H39C 109.5 . .
H39B C39 H39C 109.5 . .
C46 C45 H45A 109.5 . .
C46 C45 H45B 109.5 . .
H45A C45 H45B 109.5 . .
C46 C45 H45C 109.5 . .
H45A C45 H45C 109.5 . .
H45B C45 H45C 109.5 . .
O47 C46 N48 126(4) . .
O47 C46 C45 118(3) . .
N48 C46 C45 117(3) . .
C46 N48 C50 115(4) . .
C46 N48 C49 126(5) . .
C50 N48 C49 119(5) . .
N48 C49 H49A 109.5 . .
N48 C49 H49B 109.5 . .
H49A C49 H49B 109.5 . .
N48 C49 H49C 109.5 . .
H49A C49 H49C 109.5 . .
H49B C49 H49C 109.5 . .
N48 C50 H50A 109.5 . .
N48 C50 H50B 109.5 . .
H50A C50 H50B 109.5 . .
N48 C50 H50C 109.5 . .
H50A C50 H50C 109.5 . .
H50B C50 H50C 109.5 . .

loop_
_geom_bond_atom_site_label_1
_geom_bond_atom_site_label_2
_geom_bond_distance
_geom_bond_site_symmetry_2
Pt1 O4 2.043(13) .
Pt1 O5 2.050(13) .
Pt1 P2 2.218(5) .
Pt1 P3 2.234(5) .
P2 C21 1.776(10) .
P2 C15 1.798(11) .
P2 C13 1.82(2) .
P3 C33 1.836(8) .
P3 C27 1.838(12) .
P3 C14 1.86(2) .
O4 C8 1.31(2) .
O5 C9 1.31(2) .
C6 C11 1.42(2) .
C6 C7 1.42(2) .
C6 C12 1.52(2) .
C7 C8 1.40(2) .
C7 H7 0.9500 .
C8 C9 1.42(2) .
C9 C10 1.40(2) .
C10 C11 1.38(2) .
C10 H10 0.9500 .
C11 C12 1.55(2) 3_665
C12 H12A 0.9900 .
C12 H12B 0.9900 .
C13 C14 1.51(3) .
C13 H13A 0.9900 .
C13 H13B 0.9900 .
C14 H14A 0.9900 .
C14 H14B 0.9900 .
C15 C16 1.3900 .
C15 C20 1.3900 .
C16 C17 1.3900 .
C16 H16 0.9500 .
C17 C18 1.3900 .
C17 H17 0.9500 .
C18 C19 1.3900 .
C18 H18 0.9500 .
C19 C20 1.3900 .
C19 H19 0.9500 .
C20 H20 0.9500 .
C21 C22 1.3900 .
C21 C26 1.3900 .
C22 C23 1.3900 .
C22 H22 0.9500 .
C23 C24 1.3900 .
C23 H23 0.9500 .
C24 C25 1.3900 .
C24 H24 0.9500 .
C25 C26 1.3900 .
C25 H25 0.9500 .
C26 H26 0.9500 .
C27 C28 1.3900 .
C27 C32 1.3900 .
C28 C29 1.3900 .
C28 H28 0.9500 .
C29 C30 1.3900 .
C29 H29 0.9500 .
C30 C31 1.3900 .
C30 H30 0.9500 .
C31 C32 1.3900 .
C31 H31 0.9500 .
C32 H32 0.9500 .
C33 C34 1.3900 .
C33 C38 1.3900 .
C34 C35 1.3900 .
C34 H34 0.9500 .
C35 C36 1.3900 .
C35 H35 0.9500 .
C36 C37 1.3900 .
C36 H36 0.9500 .
C37 C38 1.3900 .
C37 H37 0.9500 .
C38 H38 0.9500 .
C44 N42 1.47(3) .
C44 H44A 0.9800 .
C44 H44B 0.9800 .
C44 H44C 0.9800 .
N42 C40 1.43(3) .
N42 C43 1.53(4) .
C43 H43A 0.9800 .
C43 H43B 0.9800 .
C43 H43C 0.9800 .
C40 O41 1.35(3) .
C40 C39 1.36(3) .
C39 H39A 0.9800 .
C39 H39B 0.9800 .
C39 H39C 0.9800 .
C45 C46 1.57(4) .
C45 H45A 0.9800 .
C45 H45B 0.9800 .
C45 H45C 0.9800 .
C46 O47 1.19(3) .
C46 N48 1.27(6) .
N48 C50 1.47(4) .
N48 C49 1.52(5) .
C49 H49A 0.9800 .
C49 H49B 0.9800 .
C49 H49C 0.9800 .
C50 H50A 0.9800 .
C50 H50B 0.9800 .
C50 H50C 0.9800 .
